data_4328452
loop_
_publ_author_name
'Yi Ren'
'Thomas Baumgartner'

_publ_contact_author
;
    Thomas Baumgartner
    Department of Chemistry
    University of Calgary
    2500 University Drive N.W.
    Calgary, Alberta, Canada T2N 1N4  
;
_publ_contact_author_email ' thomas.baumgartner@ucalgary.ca '
_publ_contact_author_phone ' (403)220-3039 '
_publ_section_title
;
 Structure-Property Studies Toward the Stimuli-Responsive Behavior of
 Benzyl-Phospholium Acenes
;
_journal_name_full 'Inorganic Chemistry'
_journal_page_first 2669
_journal_page_last 2678
_journal_paper_doi 10.1021/ic2026335
_journal_volume 51
_journal_year 2012
_chemical_formula_moiety 'C29 H20 P S2, Br'
_chemical_formula_sum 'C29 H20 Br P S2'
_chemical_formula_weight 543.45
_chemical_name_systematic
;
 ?
;
_space_group_IT_number 15
_symmetry_cell_setting monoclinic
_symmetry_space_group_name_Hall '-C 2yc'
_symmetry_space_group_name_H-M 'C 1 2/c 1'
_atom_sites_solution_hydrogens geom
_atom_sites_solution_primary direct
_atom_sites_solution_secondary difmap
_audit_creation_date 2011-09-27T15:46:26-00:00
_audit_creation_method 'WinGX routine CIF_UPDATE'
_cell_angle_alpha 90
_cell_angle_beta 93.640(2)
_cell_angle_gamma 90
_cell_formula_units_Z 8
_cell_length_a 25.0070(7)
_cell_length_b 9.9490(3)
_cell_length_c 19.5790(6)
_cell_measurement_reflns_used 5382
_cell_measurement_temperature 173(2)
_cell_measurement_theta_max 27.485
_cell_measurement_theta_min 0.988
_cell_volume 4861.3(2)
_computing_cell_refinement 'HKL DENZO (Otwinowski & Minor, 1997)'
_computing_data_collection 'COLLECT (Hooft, 1998)'
_computing_data_reduction 'SCALEPACK (Otwinowski & Minor, 1997)'
_computing_molecular_graphics 'ORTEP-3 (Farrugia, 1997)'
_computing_publication_material 'SHELXL-97 (Sheldrick, 2008)'
_computing_structure_refinement 'SHELXL-97 (Sheldrick, 1997)'
_computing_structure_solution 'SIR92 (Altomare et al., 1991)'
_diffrn_ambient_temperature 173(2)
_diffrn_measured_fraction_theta_full 0.989
_diffrn_measured_fraction_theta_max 0.989
_diffrn_measurement_device_type 'Bruker APEX2 CCD'
_diffrn_measurement_method ' \w and \f'
_diffrn_radiation_monochromator graphite
_diffrn_radiation_type MoK\a
_diffrn_radiation_wavelength 0.71073
_diffrn_reflns_av_R_equivalents 0.0485
_diffrn_reflns_av_unetI/netI 0.0526
_diffrn_reflns_limit_h_max 32
_diffrn_reflns_limit_h_min -32
_diffrn_reflns_limit_k_max 12
_diffrn_reflns_limit_k_min -12
_diffrn_reflns_limit_l_max 25
_diffrn_reflns_limit_l_min -25
_diffrn_reflns_number 10490
_diffrn_reflns_theta_full 27.52
_diffrn_reflns_theta_max 27.52
_diffrn_reflns_theta_min 2.46
_exptl_absorpt_coefficient_mu 1.945
_exptl_absorpt_correction_T_max 0.9293
_exptl_absorpt_correction_T_min 0.8145
_exptl_absorpt_correction_type multi-scan
_exptl_absorpt_process_details 'SORTAV: (Blessing, 1997)'
_exptl_crystal_density_diffrn 1.485
_exptl_crystal_F_000 2208
_exptl_crystal_size_max 0.11
_exptl_crystal_size_mid 0.1
_exptl_crystal_size_min 0.1
_refine_diff_density_max 0.5
_refine_diff_density_min -0.489
_refine_diff_density_rms 0.119
_refine_ls_extinction_method none
_refine_ls_goodness_of_fit_ref 1.146
_refine_ls_hydrogen_treatment constr
_refine_ls_matrix_type full
_refine_ls_number_parameters 298
_refine_ls_number_reflns 5538
_refine_ls_number_restraints 0
_refine_ls_restrained_S_all 1.146
_refine_ls_R_factor_all 0.0777
_refine_ls_R_factor_gt 0.0546
_refine_ls_shift/su_max 0.001
_refine_ls_shift/su_mean 0
_refine_ls_structure_factor_coef Fsqd
_refine_ls_weighting_details 'calc w=1/[\s^2^(Fo^2^)+(0.0524P)^2^+25.3951P] where P=(Fo^2^+2Fc^2^)/3'
_refine_ls_weighting_scheme calc
_refine_ls_wR_factor_gt 0.1317
_refine_ls_wR_factor_ref 0.1459
_reflns_number_gt 4335
_reflns_number_total 5538
_reflns_threshold_expression >2sigma(I)
_cod_data_source_file ic2026335_si_002_4.cif
_cod_data_source_block 3b
_cod_original_sg_symbol_H-M 'C 2/c'
_cod_original_formula_sum 'C29 H20 Br P S2 '
_cod_database_code 4328452

loop_
_symmetry_equiv_pos_as_xyz
'x, y, z'
'-x, y, -z+1/2'
'x+1/2, y+1/2, z'
'-x+1/2, y+1/2, -z+1/2'
'-x, -y, -z'
'x, -y, z-1/2'
'-x+1/2, -y+1/2, -z'
'x+1/2, -y+1/2, z-1/2'

loop_
_atom_site_label
_atom_site_type_symbol
_atom_site_fract_x
_atom_site_fract_y
_atom_site_fract_z
_atom_site_U_iso_or_equiv
_atom_site_adp_type
_atom_site_occupancy
_atom_site_symmetry_multiplicity
_atom_site_calc_flag
_atom_site_refinement_flags
C1 C 0.56716(17) 0.4210(4) -0.0815(2) 0.0263(9) Uani 1 1 d .
H1 H 0.6051 0.4282 -0.0777 0.032 Uiso 1 1 calc R
C2 C 0.53745(19) 0.4971(5) -0.1293(2) 0.0330(10) Uani 1 1 d .
H2 H 0.5552 0.5551 -0.1591 0.04 Uiso 1 1 calc R
C3 C 0.48126(18) 0.4895(5) -0.1343(2) 0.0349(11) Uani 1 1 d .
H3 H 0.4616 0.5438 -0.1669 0.042 Uiso 1 1 calc R
C4 C 0.45422(18) 0.4053(5) -0.0930(2) 0.0319(10) Uani 1 1 d .
H4 H 0.4162 0.4003 -0.097 0.038 Uiso 1 1 calc R
C5 C 0.48387(16) 0.3271(4) -0.0452(2) 0.0257(9) Uani 1 1 d .
C6 C 0.54091(15) 0.3335(4) -0.0388(2) 0.0213(8) Uani 1 1 d .
C7 C 0.56138(15) 0.2422(4) 0.0129(2) 0.0216(8) Uani 1 1 d .
C8 C 0.52189(15) 0.1707(4) 0.0428(2) 0.0214(8) Uani 1 1 d .
C9 C 0.54104(16) 0.0773(4) 0.0961(2) 0.0234(8) Uani 1 1 d .
C10 C 0.59532(15) 0.0746(4) 0.1086(2) 0.0200(8) Uani 1 1 d .
C11 C 0.61308(15) -0.0215(4) 0.1596(2) 0.0225(8) Uani 1 1 d .
C12 C 0.56858(15) -0.0905(4) 0.1840(2) 0.0219(8) Uani 1 1 d .
C13 C 0.57547(17) -0.1922(4) 0.2328(2) 0.0274(9) Uani 1 1 d .
H13 H 0.5456 -0.2401 0.248 0.033 Uiso 1 1 calc R
C14 C 0.62672(18) -0.2216(4) 0.2584(2) 0.0290(9) Uani 1 1 d .
H14 H 0.6323 -0.2908 0.2915 0.035 Uiso 1 1 calc R
C15 C 0.67059(17) -0.1506(4) 0.2362(2) 0.0287(9) Uani 1 1 d .
H15 H 0.7054 -0.1713 0.2555 0.034 Uiso 1 1 calc R
C16 C 0.66485(16) -0.0525(4) 0.1877(2) 0.0251(9) Uani 1 1 d .
H16 H 0.6952 -0.0059 0.173 0.03 Uiso 1 1 calc R
C21 C 0.65467(15) 0.3298(4) 0.1069(2) 0.0211(8) Uani 1 1 d .
C22 C 0.64920(18) 0.3318(4) 0.1769(2) 0.0300(10) Uani 1 1 d .
H22 H 0.6276 0.2664 0.1973 0.036 Uiso 1 1 calc R
C23 C 0.6753(2) 0.4293(5) 0.2169(3) 0.0391(11) Uani 1 1 d .
H23 H 0.6717 0.4314 0.2649 0.047 Uiso 1 1 calc R
C24 C 0.70667(18) 0.5238(5) 0.1863(3) 0.0336(10) Uani 1 1 d .
H24 H 0.7248 0.5902 0.2139 0.04 Uiso 1 1 calc R
C25 C 0.71199(17) 0.5232(5) 0.1170(3) 0.0325(10) Uani 1 1 d .
H25 H 0.7334 0.5893 0.0968 0.039 Uiso 1 1 calc R
C26 C 0.68597(17) 0.4257(4) 0.0764(2) 0.0291(9) Uani 1 1 d .
H26 H 0.6895 0.4245 0.0284 0.035 Uiso 1 1 calc R
C31 C 0.67407(15) 0.1365(4) 0.0008(2) 0.0215(8) Uani 1 1 d .
H31A H 0.6793 0.2055 -0.0345 0.026 Uiso 1 1 calc R
H31B H 0.7084 0.1276 0.0287 0.026 Uiso 1 1 calc R
C32 C 0.66250(15) 0.0039(4) -0.0350(2) 0.0216(8) Uani 1 1 d .
C33 C 0.63599(18) 0.0037(5) -0.1000(2) 0.0304(10) Uani 1 1 d .
H33 H 0.6217 0.0848 -0.1191 0.036 Uiso 1 1 calc R
C34 C 0.6307(2) -0.1156(5) -0.1363(2) 0.0380(11) Uani 1 1 d .
H34 H 0.6129 -0.1158 -0.1807 0.046 Uiso 1 1 calc R
C35 C 0.65104(19) -0.2337(5) -0.1089(3) 0.0367(11) Uani 1 1 d .
H35 H 0.6479 -0.3148 -0.1345 0.044 Uiso 1 1 calc R
C36 C 0.67596(17) -0.2337(4) -0.0441(3) 0.0317(10) Uani 1 1 d .
H36 H 0.6895 -0.3154 -0.0248 0.038 Uiso 1 1 calc R
C37 C 0.68143(15) -0.1155(4) -0.0070(2) 0.0251(9) Uani 1 1 d .
H37 H 0.6983 -0.1167 0.0379 0.03 Uiso 1 1 calc R
S1 S 0.45822(4) 0.21080(11) 0.01091(6) 0.0264(2) Uani 1 1 d .
S2 S 0.50777(4) -0.03479(11) 0.14470(6) 0.0263(2) Uani 1 1 d .
P1 P 0.62439(4) 0.19726(10) 0.05539(5) 0.0187(2) Uani 1 1 d .
Br1 Br 0.789303(17) 0.08901(5) 0.11551(2) 0.03015(14) Uani 1 1 d .

loop_
_atom_site_aniso_label
_atom_site_aniso_U_11
_atom_site_aniso_U_22
_atom_site_aniso_U_33
_atom_site_aniso_U_23
_atom_site_aniso_U_13
_atom_site_aniso_U_12
C1 0.025(2) 0.026(2) 0.028(2) 0.0014(17) -0.0013(17) 0.0013(17)
C2 0.036(2) 0.032(2) 0.031(2) 0.0099(19) -0.0002(19) 0.001(2)
C3 0.034(2) 0.036(2) 0.035(3) 0.011(2) -0.003(2) 0.011(2)
C4 0.025(2) 0.036(2) 0.034(3) 0.000(2) -0.0036(18) 0.0080(19)
C5 0.023(2) 0.025(2) 0.029(2) -0.0031(17) 0.0003(17) -0.0015(16)
C6 0.0202(18) 0.0217(19) 0.022(2) -0.0038(16) 0.0003(15) 0.0018(15)
C7 0.0180(17) 0.0228(19) 0.024(2) -0.0001(16) 0.0009(15) -0.0008(15)
C8 0.0174(17) 0.0218(19) 0.025(2) -0.0039(16) 0.0022(15) 0.0017(15)
C9 0.0225(19) 0.0227(19) 0.025(2) -0.0024(16) 0.0023(16) 0.0003(16)
C10 0.0220(18) 0.0215(19) 0.0166(19) -0.0038(15) 0.0015(15) -0.0022(15)
C11 0.0237(19) 0.0185(18) 0.025(2) -0.0010(16) 0.0036(16) -0.0008(16)
C12 0.0206(18) 0.0216(19) 0.024(2) -0.0021(16) 0.0046(15) 0.0001(15)
C13 0.031(2) 0.026(2) 0.026(2) 0.0039(17) 0.0106(17) -0.0041(18)
C14 0.037(2) 0.025(2) 0.024(2) 0.0020(17) -0.0001(18) 0.0037(18)
C15 0.026(2) 0.031(2) 0.029(2) 0.0014(19) -0.0031(17) 0.0028(18)
C16 0.0225(19) 0.027(2) 0.026(2) 0.0001(17) 0.0025(16) -0.0022(16)
C21 0.0199(18) 0.0212(18) 0.022(2) -0.0018(16) 0.0007(15) 0.0013(15)
C22 0.040(2) 0.029(2) 0.021(2) -0.0033(18) 0.0045(18) -0.0077(19)
C23 0.055(3) 0.039(3) 0.023(2) -0.008(2) 0.001(2) -0.004(2)
C24 0.032(2) 0.029(2) 0.039(3) -0.012(2) -0.0047(19) -0.0014(19)
C25 0.030(2) 0.028(2) 0.040(3) -0.008(2) 0.0072(19) -0.0078(19)
C26 0.032(2) 0.030(2) 0.027(2) -0.0037(18) 0.0081(18) -0.0040(18)
C31 0.0183(18) 0.0226(19) 0.024(2) 0.0035(16) 0.0017(15) 0.0001(15)
C32 0.0178(17) 0.026(2) 0.021(2) -0.0023(16) 0.0059(15) 0.0016(15)
C33 0.037(2) 0.034(2) 0.020(2) 0.0003(18) -0.0011(18) 0.0004(19)
C34 0.045(3) 0.044(3) 0.025(2) -0.010(2) 0.002(2) -0.006(2)
C35 0.037(2) 0.033(2) 0.041(3) -0.016(2) 0.013(2) -0.007(2)
C36 0.028(2) 0.021(2) 0.047(3) 0.0005(19) 0.009(2) 0.0021(17)
C37 0.0176(18) 0.029(2) 0.029(2) 0.0006(18) 0.0025(16) 0.0031(16)
S1 0.0168(4) 0.0307(5) 0.0316(6) 0.0009(4) 0.0014(4) 0.0010(4)
S2 0.0198(5) 0.0300(5) 0.0295(6) 0.0045(4) 0.0047(4) -0.0014(4)
P1 0.0180(5) 0.0195(5) 0.0186(5) 0.0001(4) 0.0007(4) -0.0005(4)
Br1 0.0264(2) 0.0373(3) 0.0264(2) 0.00403(19) -0.00097(16) -0.00308(18)

loop_
_atom_type_symbol
_atom_type_description
_atom_type_scat_dispersion_real
_atom_type_scat_dispersion_imag
_atom_type_scat_source
C C 0.0033 0.0016 'International Tables Vol C Tables 4.2.6.8 and 6.1.1.4'
H H 0 0 'International Tables Vol C Tables 4.2.6.8 and 6.1.1.4'
S S 0.1246 0.1234 'International Tables Vol C Tables 4.2.6.8 and 6.1.1.4'
P P 0.1023 0.0942 'International Tables Vol C Tables 4.2.6.8 and 6.1.1.4'
Br Br -0.2901 2.4595 'International Tables Vol C Tables 4.2.6.8 and 6.1.1.4'

loop_
_geom_angle_atom_site_label_1
_geom_angle_atom_site_label_2
_geom_angle_atom_site_label_3
_geom_angle
C2 C1 C6 119.5(4)
C2 C1 H1 120.2
C6 C1 H1 120.2
C1 C2 C3 120.6(4)
C1 C2 H2 119.7
C3 C2 H2 119.7
C4 C3 C2 121.4(4)
C4 C3 H3 119.3
C2 C3 H3 119.3
C3 C4 C5 118.4(4)
C3 C4 H4 120.8
C5 C4 H4 120.8
C4 C5 C6 121.3(4)
C4 C5 S1 126.3(3)
C6 C5 S1 112.4(3)
C1 C6 C5 118.7(4)
C1 C6 C7 131.1(4)
C5 C6 C7 110.2(4)
C8 C7 C6 113.3(3)
C8 C7 P1 107.9(3)
C6 C7 P1 138.8(3)
C7 C8 C9 115.0(3)
C7 C8 S1 113.5(3)
C9 C8 S1 131.5(3)
C10 C9 C8 114.8(4)
C10 C9 S2 113.6(3)
C8 C9 S2 131.6(3)
C9 C10 C11 113.5(4)
C9 C10 P1 108.6(3)
C11 C10 P1 137.9(3)
C16 C11 C12 119.0(4)
C16 C11 C10 130.9(4)
C12 C11 C10 110.1(3)
C13 C12 C11 121.1(4)
C13 C12 S2 126.7(3)
C11 C12 S2 112.2(3)
C14 C13 C12 118.3(4)
C14 C13 H13 120.8
C12 C13 H13 120.8
C13 C14 C15 120.7(4)
C13 C14 H14 119.6
C15 C14 H14 119.6
C16 C15 C14 121.9(4)
C16 C15 H15 119.1
C14 C15 H15 119.1
C15 C16 C11 118.8(4)
C15 C16 H16 120.6
C11 C16 H16 120.6
C22 C21 C26 120.5(4)
C22 C21 P1 120.0(3)
C26 C21 P1 119.4(3)
C23 C22 C21 119.8(4)
C23 C22 H22 120.1
C21 C22 H22 120.1
C22 C23 C24 119.4(4)
C22 C23 H23 120.3
C24 C23 H23 120.3
C25 C24 C23 121.2(4)
C25 C24 H24 119.4
C23 C24 H24 119.4
C24 C25 C26 119.8(4)
C24 C25 H25 120.1
C26 C25 H25 120.1
C25 C26 C21 119.3(4)
C25 C26 H26 120.4
C21 C26 H26 120.4
C32 C31 P1 116.8(3)
C32 C31 H31A 108.1
P1 C31 H31A 108.1
C32 C31 H31B 108.1
P1 C31 H31B 108.1
H31A C31 H31B 107.3
C37 C32 C33 119.5(4)
C37 C32 C31 121.0(4)
C33 C32 C31 119.2(4)
C34 C33 C32 119.5(4)
C34 C33 H33 120.2
C32 C33 H33 120.2
C35 C34 C33 120.7(4)
C35 C34 H34 119.6
C33 C34 H34 119.6
C34 C35 C36 119.6(4)
C34 C35 H35 120.2
C36 C35 H35 120.2
C35 C36 C37 120.5(4)
C35 C36 H36 119.7
C37 C36 H36 119.7
C32 C37 C36 120.1(4)
C32 C37 H37 119.9
C36 C37 H37 119.9
C8 S1 C5 90.8(2)
C9 S2 C12 90.66(19)
C10 P1 C7 93.59(18)
C10 P1 C31 116.04(18)
C7 P1 C31 115.43(19)
C10 P1 C21 110.28(18)
C7 P1 C21 113.85(18)
C31 P1 C21 107.34(18)

loop_
_geom_bond_atom_site_label_1
_geom_bond_atom_site_label_2
_geom_bond_distance
C1 C2 1.384(6)
C1 C6 1.399(6)
C1 H1 0.95
C2 C3 1.404(6)
C2 H2 0.95
C3 C4 1.372(7)
C3 H3 0.95
C4 C5 1.394(6)
C4 H4 0.95
C5 C6 1.425(5)
C5 S1 1.745(5)
C6 C7 1.431(5)
C7 C8 1.378(6)
C7 P1 1.791(4)
C8 C9 1.456(6)
C8 S1 1.720(4)
C9 C10 1.364(5)
C9 S2 1.715(4)
C10 C11 1.434(6)
C10 P1 1.788(4)
C11 C16 1.408(6)
C11 C12 1.416(5)
C12 C13 1.395(6)
C12 S2 1.750(4)
C13 C14 1.377(6)
C13 H13 0.95
C14 C15 1.397(6)
C14 H14 0.95
C15 C16 1.363(6)
C15 H15 0.95
C16 H16 0.95
C21 C22 1.386(6)
C21 C26 1.392(6)
C21 P1 1.797(4)
C22 C23 1.384(6)
C22 H22 0.95
C23 C24 1.385(7)
C23 H23 0.95
C24 C25 1.373(7)
C24 H24 0.95
C25 C26 1.389(6)
C25 H25 0.95
C26 H26 0.95
C31 C32 1.514(5)
C31 P1 1.794(4)
C31 H31A 0.99
C31 H31B 0.99
C32 C37 1.380(6)
C32 C33 1.397(6)
C33 C34 1.386(6)
C33 H33 0.95
C34 C35 1.376(7)
C34 H34 0.95
C35 C36 1.378(7)
C35 H35 0.95
C36 C37 1.385(6)
C36 H36 0.95
C37 H37 0.95
